data_4108972
loop_
_publ_author_name
'Shun-Yi Wang'
'Shun-Jun Ji'
'Teck-Peng Loh'

_publ_section_title
;
 Cu(I) Tol-BINAP-Catalyzed Enantioselective Michael Reactions of Grignard
 Reagents and Unsaturated Esters
;
_journal_name_full 'Journal of the American Chemical Society'
_journal_page_first 276
_journal_page_last 277
_journal_paper_doi 10.1021/ja0666046
_journal_volume 129
_journal_year 2007
_chemical_formula_sum 'C96 H80 Cu2 I2 P4'
_chemical_formula_weight 1738.36
_chemical_name_systematic
;

 ?

;
_space_group_IT_number 4
_symmetry_cell_setting monoclinic
_symmetry_space_group_name_Hall 'P 2yb'
_symmetry_space_group_name_H-M 'P 1 21 1'
_atom_sites_solution_hydrogens geom
_atom_sites_solution_primary direct
_atom_sites_solution_secondary difmap
_audit_creation_method SHELXL-97
_cell_angle_alpha 90.00
_cell_angle_beta 90.9600(10)
_cell_angle_gamma 90.00
_cell_formula_units_Z 2
_cell_length_a 14.6499(3)
_cell_length_b 14.5155(3)
_cell_length_c 19.1630(4)
_cell_measurement_reflns_used 9526
_cell_measurement_temperature 298(2)
_cell_measurement_theta_max 0.00
_cell_measurement_theta_min 0.00
_cell_volume 4074.45(15)
_computing_cell_refinement 'Bruker SMART'
_computing_data_collection 'Bruker SMART'
_computing_data_reduction 'Bruker SAINT'
_computing_molecular_graphics 'Bruker SHELXTL'
_computing_publication_material 'Bruker SHELXTL'
_computing_structure_refinement 'SHELXL-97 (Sheldrick, 1997)'
_computing_structure_solution 'SHELXS-97 (Sheldrick, 1990)'
_diffrn_ambient_temperature 298(2)
_diffrn_measured_fraction_theta_full 0.991
_diffrn_measured_fraction_theta_max 0.991
_diffrn_measurement_device_type 'CCD area detector'
_diffrn_measurement_method 'phi and omega scans'
_diffrn_radiation_monochromator graphite
_diffrn_radiation_source 'fine-focus sealed tube'
_diffrn_radiation_type MoK\a
_diffrn_radiation_wavelength 0.71073
_diffrn_reflns_av_R_equivalents 0.0456
_diffrn_reflns_av_sigmaI/netI 0.0628
_diffrn_reflns_limit_h_max 20
_diffrn_reflns_limit_h_min -20
_diffrn_reflns_limit_k_max 20
_diffrn_reflns_limit_k_min -20
_diffrn_reflns_limit_l_max 26
_diffrn_reflns_limit_l_min -27
_diffrn_reflns_number 111660
_diffrn_reflns_theta_full 30.74
_diffrn_reflns_theta_max 30.74
_diffrn_reflns_theta_min 1.74
_exptl_absorpt_coefficient_mu 1.405
_exptl_absorpt_correction_T_max 0.9725
_exptl_absorpt_correction_T_min 0.7665
_exptl_absorpt_correction_type multi-scan
_exptl_crystal_colour yellow
_exptl_crystal_density_diffrn 1.417
_exptl_crystal_density_meas 0
_exptl_crystal_description plate
_exptl_crystal_F_000 1760
_exptl_crystal_size_max 0.20
_exptl_crystal_size_mid 0.20
_exptl_crystal_size_min 0.02
_refine_diff_density_max 0.552
_refine_diff_density_min -0.788
_refine_diff_density_rms 0.178
_refine_ls_abs_structure_details 'Flack H D (1983), Acta Cryst. A39, 876-881'
_refine_ls_abs_structure_Flack -0.016(8)
_refine_ls_extinction_method none
_refine_ls_goodness_of_fit_ref 1.022
_refine_ls_hydrogen_treatment constr
_refine_ls_matrix_type full
_refine_ls_number_parameters 945
_refine_ls_number_reflns 24074
_refine_ls_number_restraints 1
_refine_ls_restrained_S_all 1.022
_refine_ls_R_factor_all 0.0844
_refine_ls_R_factor_gt 0.0365
_refine_ls_shift/su_max 0.007
_refine_ls_shift/su_mean 0.000
_refine_ls_structure_factor_coef Fsqd
_refine_ls_weighting_details 'calc w=1/[\s^2^(Fo^2^)+(0.0423P)^2^+0.0000P] where P=(Fo^2^+2Fc^2^)/3'
_refine_ls_weighting_scheme calc
_refine_ls_wR_factor_gt 0.0674
_refine_ls_wR_factor_ref 0.0925
_reflns_number_gt 15554
_reflns_number_total 24074
_reflns_threshold_expression >2sigma(I)
_cod_data_source_file ja0666046si20060913_062242.cif
_cod_data_source_block ltp10a
_cod_database_code 4108972

loop_
_symmetry_equiv_pos_as_xyz
'x, y, z'
'-x, y+1/2, -z'

loop_
_atom_site_label
_atom_site_type_symbol
_atom_site_fract_x
_atom_site_fract_y
_atom_site_fract_z
_atom_site_U_iso_or_equiv
_atom_site_adp_type
_atom_site_occupancy
_atom_site_symmetry_multiplicity
_atom_site_calc_flag
_atom_site_refinement_flags
Cu1 Cu 0.30921(3) 0.14803(3) 0.25850(2) 0.04400(11) Uani 1 1 d .
Cu2 Cu 0.14508(3) 0.31446(3) 0.25636(2) 0.04050(11) Uani 1 1 d .
I1 I 0.248619(16) 0.249493(17) 0.150304(12) 0.05023(7) Uani 1 1 d .
I2 I 0.230239(17) 0.238831(16) 0.365947(12) 0.05044(7) Uani 1 1 d .
P1 P 0.27630(6) -0.00603(6) 0.25993(5) 0.0376(2) Uani 1 1 d .
P2 P 0.46589(6) 0.14283(6) 0.25351(5) 0.0408(2) Uani 1 1 d .
P3 P -0.00843(6) 0.28995(5) 0.24745(5) 0.03475(19) Uani 1 1 d .
P4 P 0.14699(6) 0.47274(5) 0.24966(5) 0.03491(19) Uani 1 1 d .
C1 C 0.3624(3) -0.0578(2) 0.20339(19) 0.0417(8) Uani 1 1 d .
C2 C 0.3370(3) -0.0758(3) 0.1337(2) 0.0503(10) Uani 1 1 d .
H2 H 0.2771 -0.0648 0.1192 0.060 Uiso 1 1 calc R
C3 C 0.3980(3) -0.1091(3) 0.0868(2) 0.0626(11) Uani 1 1 d .
H3 H 0.3795 -0.1182 0.0406 0.075 Uiso 1 1 calc R
C4 C 0.4882(3) -0.1297(3) 0.1072(2) 0.0572(11) Uani 1 1 d .
C5 C 0.5508(4) -0.1673(3) 0.0596(3) 0.0775(15) Uani 1 1 d .
H5 H 0.5330 -0.1768 0.0133 0.093 Uiso 1 1 calc R
C6 C 0.6371(4) -0.1897(3) 0.0810(3) 0.0833(17) Uani 1 1 d .
H6 H 0.6775 -0.2156 0.0496 0.100 Uiso 1 1 calc R
C7 C 0.6645(3) -0.1742(3) 0.1487(3) 0.0788(15) Uani 1 1 d .
H7 H 0.7231 -0.1913 0.1629 0.095 Uiso 1 1 calc R
C8 C 0.6076(3) -0.1343(3) 0.1960(3) 0.0611(12) Uani 1 1 d .
H8 H 0.6291 -0.1223 0.2410 0.073 Uiso 1 1 calc R
C9 C 0.5165(3) -0.1109(3) 0.1772(2) 0.0508(10) Uani 1 1 d .
C10 C 0.4525(2) -0.0714(2) 0.22512(19) 0.0405(8) Uani 1 1 d .
C11 C 0.4887(2) -0.0426(2) 0.2957(2) 0.0409(8) Uani 1 1 d .
C12 C 0.5135(3) -0.1128(3) 0.3461(2) 0.0524(10) Uani 1 1 d .
C13 C 0.5006(3) -0.2075(3) 0.3329(3) 0.0706(13) Uani 1 1 d .
H13 H 0.4749 -0.2258 0.2904 0.085 Uiso 1 1 calc R
C14 C 0.5246(4) -0.2733(4) 0.3810(4) 0.098(2) Uani 1 1 d .
H14 H 0.5134 -0.3351 0.3717 0.117 Uiso 1 1 calc R
C15 C 0.5663(5) -0.2469(5) 0.4443(4) 0.110(2) Uani 1 1 d .
H15 H 0.5851 -0.2918 0.4760 0.133 Uiso 1 1 calc R
C16 C 0.5796(4) -0.1559(5) 0.4598(3) 0.0901(17) Uani 1 1 d .
H16 H 0.6071 -0.1393 0.5020 0.108 Uiso 1 1 calc R
C17 C 0.5518(3) -0.0871(3) 0.4120(2) 0.0626(12) Uani 1 1 d .
C18 C 0.5639(3) 0.0068(4) 0.4260(2) 0.0732(13) Uani 1 1 d .
H18 H 0.5890 0.0246 0.4688 0.088 Uiso 1 1 calc R
C19 C 0.5402(3) 0.0717(3) 0.3793(2) 0.0609(11) Uani 1 1 d .
H19 H 0.5485 0.1334 0.3909 0.073 Uiso 1 1 calc R
C20 C 0.5026(2) 0.0490(3) 0.31254(19) 0.0429(8) Uani 1 1 d .
C21 C 0.5266(3) 0.1157(2) 0.1737(2) 0.0450(9) Uani 1 1 d .
C22 C 0.4835(3) 0.1251(3) 0.1088(2) 0.0559(10) Uani 1 1 d .
H22 H 0.4233 0.1452 0.1058 0.067 Uiso 1 1 calc R
C23 C 0.5305(4) 0.1043(4) 0.0485(2) 0.0772(15) Uani 1 1 d .
H23 H 0.5009 0.1105 0.0054 0.093 Uiso 1 1 calc R
C24 C 0.6199(4) 0.0749(3) 0.0508(3) 0.0721(13) Uani 1 1 d .
C25 C 0.6679(5) 0.0479(5) -0.0144(3) 0.117(2) Uani 1 1 d .
H25A H 0.6432 0.0823 -0.0531 0.175 Uiso 1 1 calc R
H25B H 0.6594 -0.0167 -0.0227 0.175 Uiso 1 1 calc R
H25C H 0.7319 0.0609 -0.0091 0.175 Uiso 1 1 calc R
C26 C 0.6625(3) 0.0680(3) 0.1153(3) 0.0678(13) Uani 1 1 d .
H26 H 0.7233 0.0496 0.1181 0.081 Uiso 1 1 calc R
C27 C 0.6167(3) 0.0878(3) 0.1755(2) 0.0534(10) Uani 1 1 d .
H27 H 0.6470 0.0823 0.2184 0.064 Uiso 1 1 calc R
C28 C 0.5244(2) 0.2471(3) 0.28476(19) 0.0474(8) Uani 1 1 d .
C29 C 0.6014(3) 0.2841(3) 0.2531(3) 0.0659(13) Uani 1 1 d .
H29 H 0.6288 0.2525 0.2168 0.079 Uiso 1 1 calc R
C30 C 0.6370(3) 0.3675(3) 0.2754(3) 0.0756(15) Uani 1 1 d .
H30 H 0.6882 0.3909 0.2535 0.091 Uiso 1 1 calc R
C31 C 0.5997(3) 0.4164(3) 0.3284(3) 0.0634(12) Uani 1 1 d .
C32 C 0.5243(3) 0.3807(3) 0.3599(3) 0.0736(14) Uani 1 1 d .
H32 H 0.4978 0.4126 0.3965 0.088 Uiso 1 1 calc R
C33 C 0.4868(3) 0.2970(3) 0.3378(3) 0.0645(12) Uani 1 1 d .
H33 H 0.4351 0.2746 0.3596 0.077 Uiso 1 1 calc R
C34 C 0.6388(4) 0.5087(3) 0.3491(3) 0.0926(18) Uani 1 1 d .
H34A H 0.6249 0.5531 0.3134 0.139 Uiso 1 1 calc R
H34B H 0.7039 0.5035 0.3549 0.139 Uiso 1 1 calc R
H34C H 0.6127 0.5281 0.3923 0.139 Uiso 1 1 calc R
C35 C 0.1657(2) -0.0411(2) 0.22160(19) 0.0420(8) Uani 1 1 d .
C36 C 0.1199(3) 0.0197(3) 0.1794(3) 0.0667(13) Uani 1 1 d .
H36 H 0.1471 0.0756 0.1684 0.080 Uiso 1 1 calc R
C37 C 0.0343(3) -0.0003(4) 0.1526(3) 0.0840(16) Uani 1 1 d .
H37 H 0.0046 0.0436 0.1252 0.101 Uiso 1 1 calc R
C38 C -0.0078(3) -0.0809(4) 0.1647(3) 0.0770(15) Uani 1 1 d .
C39 C 0.0354(3) -0.1408(4) 0.2087(4) 0.0943(19) Uani 1 1 d .
H39 H 0.0068 -0.1958 0.2202 0.113 Uiso 1 1 calc R
C40 C 0.1208(3) -0.1217(3) 0.2364(3) 0.0761(15) Uani 1 1 d .
H40 H 0.1487 -0.1644 0.2660 0.091 Uiso 1 1 calc R
C41 C -0.1025(4) -0.1011(6) 0.1351(4) 0.139(3) Uani 1 1 d .
H41A H -0.1470 -0.0672 0.1608 0.208 Uiso 1 1 calc R
H41B H -0.1149 -0.1658 0.1388 0.208 Uiso 1 1 calc R
H41C H -0.1054 -0.0830 0.0869 0.208 Uiso 1 1 calc R
C42 C 0.2851(2) -0.0754(2) 0.33871(19) 0.0409(8) Uani 1 1 d .
C43 C 0.2847(3) -0.0337(3) 0.4039(2) 0.0535(10) Uani 1 1 d .
H43 H 0.2802 0.0300 0.4073 0.064 Uiso 1 1 calc R
C44 C 0.2908(3) -0.0867(3) 0.4633(2) 0.0668(12) Uani 1 1 d .
H44 H 0.2922 -0.0573 0.5064 0.080 Uiso 1 1 calc R
C45 C 0.2948(3) -0.1816(3) 0.4613(2) 0.0637(12) Uani 1 1 d .
C46 C 0.2939(3) -0.2227(3) 0.3963(2) 0.0616(12) Uani 1 1 d .
H46 H 0.2963 -0.2866 0.3931 0.074 Uiso 1 1 calc R
C47 C 0.2895(3) -0.1711(2) 0.3365(2) 0.0506(9) Uani 1 1 d .
H47 H 0.2893 -0.2007 0.2934 0.061 Uiso 1 1 calc R
C48 C 0.3025(4) -0.2386(4) 0.5270(3) 0.0983(19) Uani 1 1 d .
H48A H 0.2910 -0.3021 0.5161 0.147 Uiso 1 1 calc R
H48B H 0.2586 -0.2175 0.5601 0.147 Uiso 1 1 calc R
H48C H 0.3629 -0.2324 0.5468 0.147 Uiso 1 1 calc R
C49 C -0.0588(2) 0.3896(2) 0.29235(16) 0.0334(7) Uani 1 1 d .
C50 C -0.0774(3) 0.3773(2) 0.36358(18) 0.0444(9) Uani 1 1 d .
H50 H -0.0696 0.3192 0.3833 0.053 Uiso 1 1 calc R
C51 C -0.1064(3) 0.4479(3) 0.4044(2) 0.0502(10) Uani 1 1 d .
H51 H -0.1148 0.4383 0.4518 0.060 Uiso 1 1 calc R
C52 C -0.1239(3) 0.5352(2) 0.3754(2) 0.0442(9) Uani 1 1 d .
C53 C -0.1596(3) 0.6082(3) 0.4161(2) 0.0561(10) Uani 1 1 d .
H53 H -0.1687 0.5996 0.4636 0.067 Uiso 1 1 calc R
C54 C -0.1804(3) 0.6900(3) 0.3861(2) 0.0615(12) Uani 1 1 d .
H54 H -0.2059 0.7367 0.4127 0.074 Uiso 1 1 calc R
C55 C -0.1639(3) 0.7043(3) 0.3158(2) 0.0642(12) Uani 1 1 d .
H55 H -0.1795 0.7605 0.2956 0.077 Uiso 1 1 calc R
C56 C -0.1255(3) 0.6384(2) 0.2760(2) 0.0496(9) Uani 1 1 d .
H56 H -0.1121 0.6510 0.2297 0.059 Uiso 1 1 calc R
C57 C -0.1055(2) 0.5500(2) 0.30417(18) 0.0371(8) Uani 1 1 d .
C58 C -0.0661(2) 0.4768(2) 0.26325(17) 0.0327(7) Uani 1 1 d .
C59 C -0.0307(2) 0.4989(2) 0.19251(17) 0.0335(7) Uani 1 1 d .
C60 C -0.0940(2) 0.5185(2) 0.13614(18) 0.0392(8) Uani 1 1 d .
C61 C -0.1893(3) 0.5141(3) 0.1434(2) 0.0547(10) Uani 1 1 d .
H61 H -0.2133 0.4955 0.1857 0.066 Uiso 1 1 calc R
C62 C -0.2471(3) 0.5365(4) 0.0896(3) 0.0767(15) Uani 1 1 d .
H62 H -0.3098 0.5319 0.0956 0.092 Uiso 1 1 calc R
C63 C -0.2141(4) 0.5657(4) 0.0264(3) 0.0829(16) Uani 1 1 d .
H63 H -0.2544 0.5820 -0.0095 0.099 Uiso 1 1 calc R
C64 C -0.1223(3) 0.5709(4) 0.0166(2) 0.0718(13) Uani 1 1 d .
H64 H -0.1005 0.5913 -0.0259 0.086 Uiso 1 1 calc R
C65 C -0.0599(3) 0.5455(3) 0.07038(19) 0.0491(9) Uani 1 1 d .
C66 C 0.0340(3) 0.5464(3) 0.0614(2) 0.0590(12) Uani 1 1 d .
H66 H 0.0568 0.5618 0.0179 0.071 Uiso 1 1 calc R
C67 C 0.0934(3) 0.5257(3) 0.11385(19) 0.0463(9) Uani 1 1 d .
H67 H 0.1557 0.5256 0.1053 0.056 Uiso 1 1 calc R
C68 C 0.0626(2) 0.5042(2) 0.18125(17) 0.0345(7) Uani 1 1 d .
C69 C 0.2554(2) 0.5241(2) 0.22391(19) 0.0392(8) Uani 1 1 d .
C70 C 0.3324(3) 0.4689(3) 0.2301(2) 0.0547(10) Uani 1 1 d .
H70 H 0.3258 0.4081 0.2445 0.066 Uiso 1 1 calc R
C71 C 0.4173(3) 0.5012(3) 0.2158(2) 0.0613(11) Uani 1 1 d .
H71 H 0.4673 0.4621 0.2208 0.074 Uiso 1 1 calc R
C72 C 0.4309(3) 0.5910(3) 0.1941(2) 0.0517(10) Uani 1 1 d .
C73 C 0.3543(3) 0.6475(3) 0.1884(2) 0.0500(9) Uani 1 1 d .
H73 H 0.3612 0.7084 0.1745 0.060 Uiso 1 1 calc R
C74 C 0.2683(3) 0.6144(2) 0.20304(19) 0.0430(8) Uani 1 1 d .
H74 H 0.2182 0.6535 0.1988 0.052 Uiso 1 1 calc R
C75 C 0.5247(3) 0.6244(3) 0.1750(3) 0.0731(14) Uani 1 1 d .
H75A H 0.5460 0.6680 0.2092 0.110 Uiso 1 1 calc R
H75B H 0.5219 0.6534 0.1300 0.110 Uiso 1 1 calc R
H75C H 0.5659 0.5730 0.1736 0.110 Uiso 1 1 calc R
C76 C 0.1179(2) 0.5455(2) 0.32370(19) 0.0395(8) Uani 1 1 d .
C77 C 0.0920(3) 0.6374(2) 0.3151(2) 0.0475(9) Uani 1 1 d .
H77 H 0.0887 0.6625 0.2705 0.057 Uiso 1 1 calc R
C78 C 0.0711(3) 0.6915(3) 0.3717(2) 0.0582(11) Uani 1 1 d .
H78 H 0.0537 0.7525 0.3649 0.070 Uiso 1 1 calc R
C79 C 0.0759(3) 0.6559(3) 0.4385(2) 0.0669(12) Uani 1 1 d .
C80 C 0.1025(4) 0.5665(4) 0.4468(2) 0.0746(14) Uani 1 1 d .
H80 H 0.1068 0.5421 0.4916 0.090 Uiso 1 1 calc R
C81 C 0.1235(3) 0.5106(3) 0.3900(2) 0.0596(11) Uani 1 1 d .
H81 H 0.1413 0.4498 0.3972 0.071 Uiso 1 1 calc R
C82 C 0.0495(4) 0.7157(4) 0.5002(3) 0.102(2) Uani 1 1 d .
H82A H -0.0083 0.6956 0.5176 0.153 Uiso 1 1 calc R
H82B H 0.0449 0.7788 0.4855 0.153 Uiso 1 1 calc R
H82C H 0.0952 0.7105 0.5364 0.153 Uiso 1 1 calc R
C83 C -0.0616(3) 0.1912(2) 0.29128(19) 0.0415(8) Uani 1 1 d .
C84 C -0.1543(3) 0.1859(3) 0.3050(2) 0.0566(10) Uani 1 1 d .
H84 H -0.1919 0.2358 0.2946 0.068 Uiso 1 1 calc R
C85 C -0.1911(3) 0.1076(3) 0.3336(2) 0.0682(13) Uani 1 1 d .
H85 H -0.2533 0.1053 0.3423 0.082 Uiso 1 1 calc R
C86 C -0.1370(4) 0.0327(3) 0.3496(3) 0.0749(15) Uani 1 1 d .
C87 C -0.0454(4) 0.0387(3) 0.3383(3) 0.0867(18) Uani 1 1 d .
H87 H -0.0078 -0.0110 0.3495 0.104 Uiso 1 1 calc R
C88 C -0.0071(3) 0.1189(3) 0.3097(2) 0.0633(12) Uani 1 1 d .
H88 H 0.0556 0.1225 0.3034 0.076 Uiso 1 1 calc R
C89 C -0.1779(5) -0.0547(4) 0.3810(4) 0.128(3) Uani 1 1 d .
H89A H -0.2066 -0.0399 0.4243 0.192 Uiso 1 1 calc R
H89B H -0.1303 -0.0990 0.3895 0.192 Uiso 1 1 calc R
H89C H -0.2224 -0.0801 0.3491 0.192 Uiso 1 1 calc R
C90 C -0.0611(2) 0.2860(2) 0.16018(19) 0.0400(8) Uani 1 1 d .
C91 C -0.1532(3) 0.2790(4) 0.1470(2) 0.0728(14) Uani 1 1 d .
H91 H -0.1935 0.2772 0.1840 0.087 Uiso 1 1 calc R
C92 C -0.1869(3) 0.2747(4) 0.0789(3) 0.0802(16) Uani 1 1 d .
H92 H -0.2496 0.2709 0.0713 0.096 Uiso 1 1 calc R
C93 C -0.1311(3) 0.2757(3) 0.0234(2) 0.0613(12) Uani 1 1 d .
C94 C -0.0400(4) 0.2835(4) 0.0367(2) 0.0825(16) Uani 1 1 d .
H94 H -0.0002 0.2854 -0.0006 0.099 Uiso 1 1 calc R
C95 C -0.0047(3) 0.2888(3) 0.1036(2) 0.0632(12) Uani 1 1 d .
H95 H 0.0580 0.2944 0.1105 0.076 Uiso 1 1 calc R
C96 C -0.1687(4) 0.2722(4) -0.0512(3) 0.0956(19) Uani 1 1 d .
H96A H -0.1321 0.2312 -0.0784 0.143 Uiso 1 1 calc R
H96B H -0.1671 0.3328 -0.0712 0.143 Uiso 1 1 calc R
H96C H -0.2305 0.2504 -0.0510 0.143 Uiso 1 1 calc R

loop_
_atom_site_aniso_label
_atom_site_aniso_U_11
_atom_site_aniso_U_22
_atom_site_aniso_U_33
_atom_site_aniso_U_23
_atom_site_aniso_U_13
_atom_site_aniso_U_12
Cu1 0.0375(3) 0.0432(2) 0.0514(3) -0.0006(2) 0.0017(2) -0.00140(19)
Cu2 0.0390(2) 0.03604(19) 0.0465(3) 0.00154(18) 0.0026(2) 0.00026(17)
I1 0.05023(14) 0.05418(13) 0.04651(14) 0.00345(12) 0.00816(11) 0.01119(12)
I2 0.05485(15) 0.05286(13) 0.04364(14) 0.00180(11) 0.00151(11) 0.01378(12)
P1 0.0325(5) 0.0396(4) 0.0408(5) 0.0002(4) 0.0045(4) -0.0034(4)
P2 0.0341(5) 0.0442(4) 0.0442(6) -0.0031(4) 0.0036(4) -0.0060(4)
P3 0.0371(5) 0.0320(4) 0.0353(5) -0.0002(3) 0.0047(4) -0.0027(3)
P4 0.0371(5) 0.0326(4) 0.0352(5) -0.0002(3) 0.0034(4) -0.0031(3)
C1 0.040(2) 0.0450(18) 0.041(2) -0.0024(15) 0.0061(17) -0.0098(15)
C2 0.041(2) 0.059(2) 0.051(3) -0.0111(18) 0.0055(19) -0.0078(17)
C3 0.069(3) 0.075(3) 0.044(2) -0.012(2) 0.011(2) -0.010(2)
C4 0.062(3) 0.052(2) 0.058(3) -0.0060(19) 0.024(2) -0.0042(19)
C5 0.082(4) 0.075(3) 0.078(4) -0.019(3) 0.044(3) -0.009(3)
C6 0.078(4) 0.072(3) 0.102(5) -0.015(3) 0.058(3) -0.003(3)
C7 0.050(3) 0.066(3) 0.121(5) -0.007(3) 0.038(3) -0.004(2)
C8 0.041(3) 0.058(2) 0.085(3) -0.003(2) 0.018(2) -0.0034(18)
C9 0.041(2) 0.0451(18) 0.067(3) -0.0065(19) 0.020(2) -0.0074(16)
C10 0.036(2) 0.0392(16) 0.047(2) -0.0015(15) 0.0046(17) -0.0018(14)
C11 0.0276(19) 0.0500(19) 0.045(2) 0.0002(16) 0.0057(16) 0.0037(15)
C12 0.038(2) 0.062(2) 0.058(3) 0.008(2) 0.0102(19) 0.0137(18)
C13 0.055(3) 0.062(3) 0.095(4) 0.012(2) 0.013(3) 0.016(2)
C14 0.095(4) 0.070(3) 0.130(6) 0.033(3) 0.031(4) 0.038(3)
C15 0.106(5) 0.111(5) 0.115(5) 0.048(5) 0.023(4) 0.051(4)
C16 0.078(4) 0.127(5) 0.065(4) 0.031(3) 0.000(3) 0.031(3)
C17 0.044(3) 0.084(3) 0.059(3) 0.019(2) 0.002(2) 0.010(2)
C18 0.070(3) 0.100(4) 0.049(3) 0.002(3) -0.016(2) 0.003(3)
C19 0.054(3) 0.073(3) 0.055(3) -0.005(2) -0.008(2) -0.009(2)
C20 0.031(2) 0.058(2) 0.040(2) -0.0006(16) 0.0026(16) -0.0028(16)
C21 0.043(2) 0.0455(18) 0.047(2) 0.0016(16) 0.0117(18) -0.0043(15)
C22 0.054(3) 0.065(2) 0.049(3) 0.0057(19) 0.008(2) 0.0072(19)
C23 0.096(4) 0.094(3) 0.042(3) 0.015(2) 0.012(3) 0.008(3)
C24 0.080(4) 0.080(3) 0.058(3) 0.012(2) 0.035(3) 0.004(3)
C25 0.143(6) 0.136(6) 0.073(4) 0.014(4) 0.064(4) 0.019(5)
C26 0.053(3) 0.071(3) 0.081(4) 0.008(3) 0.030(3) -0.001(2)
C27 0.043(3) 0.060(2) 0.058(3) 0.0014(19) 0.007(2) -0.0017(18)
C28 0.0358(19) 0.0478(17) 0.059(2) -0.003(2) 0.0015(17) -0.0041(18)
C29 0.047(3) 0.054(2) 0.097(4) -0.016(2) 0.019(2) -0.0099(18)
C30 0.045(3) 0.054(2) 0.128(5) -0.011(3) 0.015(3) -0.0151(19)
C31 0.047(3) 0.046(2) 0.096(4) -0.006(2) -0.017(3) -0.0033(18)
C32 0.070(3) 0.068(3) 0.084(4) -0.027(3) 0.012(3) -0.007(2)
C33 0.055(3) 0.064(2) 0.075(3) -0.015(2) 0.014(2) -0.014(2)
C34 0.076(4) 0.054(3) 0.147(5) -0.022(3) -0.018(3) -0.010(2)
C35 0.0319(19) 0.0508(19) 0.044(2) 0.0030(16) 0.0064(17) -0.0056(15)
C36 0.045(3) 0.076(3) 0.079(3) 0.026(2) -0.016(2) -0.019(2)
C37 0.053(3) 0.104(4) 0.095(4) 0.034(3) -0.019(3) -0.007(3)
C38 0.036(2) 0.109(4) 0.085(4) 0.022(3) -0.010(2) -0.024(3)
C39 0.050(3) 0.081(3) 0.151(6) 0.025(4) -0.019(3) -0.032(3)
C40 0.052(3) 0.061(3) 0.114(4) 0.030(3) -0.018(3) -0.013(2)
C41 0.058(4) 0.172(7) 0.186(8) 0.053(6) -0.047(4) -0.046(4)
C42 0.037(2) 0.0464(17) 0.040(2) 0.0044(15) 0.0013(16) 0.0004(14)
C43 0.056(3) 0.056(2) 0.048(3) 0.0019(18) 0.005(2) 0.0001(18)
C44 0.076(3) 0.084(3) 0.040(2) 0.004(2) 0.005(2) 0.005(2)
C45 0.048(3) 0.083(3) 0.061(3) 0.028(2) 0.000(2) 0.000(2)
C46 0.056(3) 0.053(2) 0.076(3) 0.014(2) 0.002(2) -0.0049(18)
C47 0.052(2) 0.049(2) 0.051(2) 0.0011(17) -0.0012(19) -0.0012(17)
C48 0.101(4) 0.115(5) 0.078(4) 0.048(3) -0.007(3) -0.007(4)
C49 0.0324(18) 0.0401(15) 0.0279(18) 0.0014(13) 0.0053(14) -0.0018(14)
C50 0.060(3) 0.0379(17) 0.035(2) 0.0062(14) 0.0082(18) -0.0022(15)
C51 0.070(3) 0.0490(19) 0.032(2) 0.0006(16) 0.0159(19) -0.0078(18)
C52 0.047(2) 0.0429(17) 0.043(2) -0.0075(15) 0.0160(18) -0.0060(15)
C53 0.064(3) 0.051(2) 0.054(3) -0.0161(18) 0.020(2) -0.0081(19)
C54 0.064(3) 0.046(2) 0.076(3) -0.018(2) 0.023(2) 0.0027(18)
C55 0.076(3) 0.044(2) 0.073(3) -0.0054(19) 0.012(3) 0.0122(19)
C56 0.055(2) 0.0403(17) 0.053(2) 0.0029(17) 0.0147(19) 0.0078(16)
C57 0.038(2) 0.0350(15) 0.038(2) -0.0013(13) 0.0067(16) -0.0015(13)
C58 0.0323(18) 0.0344(15) 0.0316(18) 0.0011(13) 0.0048(14) -0.0003(13)
C59 0.039(2) 0.0298(14) 0.0319(18) 0.0031(12) 0.0065(15) 0.0020(13)
C60 0.042(2) 0.0444(17) 0.0311(19) 0.0061(14) 0.0048(16) 0.0009(14)
C61 0.045(2) 0.072(3) 0.047(2) 0.0069(19) 0.006(2) 0.0075(19)
C62 0.047(3) 0.110(4) 0.073(4) 0.018(3) -0.007(3) 0.015(3)
C63 0.069(4) 0.124(4) 0.055(3) 0.018(3) -0.015(3) 0.019(3)
C64 0.070(4) 0.111(4) 0.034(2) 0.014(2) -0.002(2) 0.003(3)
C65 0.050(3) 0.063(2) 0.034(2) 0.0069(17) 0.0007(19) -0.0037(18)
C66 0.060(3) 0.090(3) 0.028(2) 0.010(2) 0.012(2) -0.011(2)
C67 0.041(2) 0.063(2) 0.036(2) -0.0002(16) 0.0124(18) -0.0064(17)
C68 0.038(2) 0.0330(14) 0.0323(19) 0.0001(13) 0.0065(15) -0.0037(13)
C69 0.040(2) 0.0369(16) 0.041(2) -0.0037(14) 0.0004(17) -0.0029(14)
C70 0.047(2) 0.0407(18) 0.076(3) 0.0123(18) 0.000(2) -0.0026(16)
C71 0.035(2) 0.059(2) 0.090(3) 0.005(2) 0.005(2) 0.0049(18)
C72 0.046(2) 0.053(2) 0.057(3) -0.0047(18) 0.009(2) -0.0114(18)
C73 0.048(2) 0.0410(17) 0.061(3) -0.0014(17) 0.0112(19) -0.0101(17)
C74 0.044(2) 0.0416(17) 0.044(2) 0.0017(15) 0.0064(17) 0.0003(15)
C75 0.054(3) 0.076(3) 0.091(4) -0.003(3) 0.023(3) -0.012(2)
C76 0.044(2) 0.0376(16) 0.037(2) -0.0025(14) 0.0021(17) -0.0059(15)
C77 0.056(2) 0.0443(18) 0.042(2) -0.0049(16) 0.0087(18) -0.0048(17)
C78 0.071(3) 0.0418(18) 0.063(3) -0.0169(19) 0.014(2) -0.0099(18)
C79 0.066(3) 0.078(3) 0.058(3) -0.033(2) 0.007(2) -0.008(2)
C80 0.098(4) 0.088(3) 0.037(3) -0.010(2) -0.009(2) 0.004(3)
C81 0.080(3) 0.057(2) 0.041(2) -0.0008(19) -0.004(2) 0.000(2)
C82 0.138(5) 0.103(4) 0.065(3) -0.049(3) 0.012(3) -0.008(4)
C83 0.048(2) 0.0344(15) 0.042(2) -0.0037(14) 0.0093(17) -0.0073(14)
C84 0.050(3) 0.057(2) 0.063(3) 0.005(2) 0.006(2) -0.0101(18)
C85 0.063(3) 0.070(3) 0.071(3) -0.005(2) 0.017(2) -0.029(2)
C86 0.112(4) 0.044(2) 0.069(3) -0.011(2) 0.039(3) -0.031(2)
C87 0.123(5) 0.038(2) 0.101(4) 0.011(2) 0.044(4) 0.015(2)
C88 0.069(3) 0.0412(19) 0.080(3) 0.0106(19) 0.027(3) 0.0095(19)
C89 0.202(8) 0.061(3) 0.123(6) -0.003(3) 0.054(5) -0.060(4)
C90 0.039(2) 0.0391(15) 0.042(2) -0.0052(14) -0.0007(17) 0.0001(14)
C91 0.051(3) 0.115(4) 0.053(3) 0.004(2) -0.001(2) -0.011(2)
C92 0.056(3) 0.100(4) 0.084(4) 0.005(3) -0.026(3) -0.003(3)
C93 0.078(3) 0.058(2) 0.047(3) -0.0120(18) -0.019(2) 0.014(2)
C94 0.070(3) 0.135(5) 0.042(3) -0.017(3) 0.003(2) 0.022(3)
C95 0.040(2) 0.109(4) 0.041(2) -0.011(2) 0.000(2) 0.009(2)
C96 0.113(5) 0.107(4) 0.066(3) -0.018(3) -0.040(3) 0.031(3)

loop_
_atom_type_symbol
_atom_type_description
_atom_type_scat_dispersion_real
_atom_type_scat_dispersion_imag
_atom_type_scat_source
C C 0.0033 0.0016 'International Tables Vol C Tables 4.2.6.8 and 6.1.1.4'
H H 0.0000 0.0000 'International Tables Vol C Tables 4.2.6.8 and 6.1.1.4'
P P 0.1023 0.0942 'International Tables Vol C Tables 4.2.6.8 and 6.1.1.4'
Cu Cu 0.3201 1.2651 'International Tables Vol C Tables 4.2.6.8 and 6.1.1.4'
I I -0.4742 1.8119 'International Tables Vol C Tables 4.2.6.8 and 6.1.1.4'

loop_
_geom_angle_atom_site_label_1
_geom_angle_atom_site_label_2
_geom_angle_atom_site_label_3
_geom_angle
P1 Cu1 P2 100.32(4)
P1 Cu1 I1 118.61(3)
P2 Cu1 I1 107.67(3)
P1 Cu1 I2 111.85(3)
P2 Cu1 I2 119.00(3)
I1 Cu1 I2 100.353(15)
P3 Cu2 P4 99.46(3)
P3 Cu2 I2 116.32(3)
P4 Cu2 I2 116.73(3)
P3 Cu2 I1 116.80(3)
P4 Cu2 I1 107.25(3)
I2 Cu2 I1 100.741(15)
Cu1 I1 Cu2 78.147(14)
Cu2 I2 Cu1 78.592(14)
C42 P1 C1 102.88(17)
C42 P1 C35 103.21(16)
C1 P1 C35 105.10(17)
C42 P1 Cu1 122.65(12)
C1 P1 Cu1 104.24(11)
C35 P1 Cu1 116.72(12)
C21 P2 C28 102.69(16)
C21 P2 C20 102.31(17)
C28 P2 C20 106.18(17)
C21 P2 Cu1 122.86(13)
C28 P2 Cu1 114.87(12)
C20 P2 Cu1 106.26(12)
C90 P3 C83 102.54(16)
C90 P3 C49 106.59(15)
C83 P3 C49 102.87(15)
C90 P3 Cu2 118.24(12)
C83 P3 Cu2 120.77(13)
C49 P3 Cu2 104.14(11)
C76 P4 C69 100.88(16)
C76 P4 C68 104.29(16)
C69 P4 C68 106.39(16)
C76 P4 Cu2 122.09(11)
C69 P4 Cu2 115.68(11)
C68 P4 Cu2 106.15(10)
C10 C1 C2 119.6(3)
C10 C1 P1 122.6(3)
C2 C1 P1 117.6(3)
C3 C2 C1 121.7(4)
C2 C3 C4 120.9(4)
C3 C4 C5 121.4(5)
C3 C4 C9 118.7(4)
C5 C4 C9 119.9(5)
C6 C5 C4 120.5(5)
C5 C6 C7 120.1(5)
C8 C7 C6 121.6(5)
C7 C8 C9 120.9(5)
C8 C9 C4 116.9(4)
C8 C9 C10 123.5(4)
C4 C9 C10 119.6(4)
C1 C10 C9 119.3(3)
C1 C10 C11 123.2(3)
C9 C10 C11 117.4(3)
C20 C11 C12 119.2(4)
C20 C11 C10 121.7(3)
C12 C11 C10 119.0(3)
C13 C12 C17 117.6(4)
C13 C12 C11 122.4(4)
C17 C12 C11 120.0(4)
C14 C13 C12 121.8(5)
C13 C14 C15 119.7(6)
C16 C15 C14 120.7(6)
C15 C16 C17 120.3(6)
C18 C17 C16 122.1(5)
C18 C17 C12 118.1(4)
C16 C17 C12 119.8(5)
C19 C18 C17 121.7(4)
C18 C19 C20 121.9(4)
C11 C20 C19 119.1(4)
C11 C20 P2 121.8(3)
C19 C20 P2 119.0(3)
C27 C21 C22 118.1(4)
C27 C21 P2 121.4(3)
C22 C21 P2 120.5(3)
C23 C22 C21 119.9(4)
C24 C23 C22 121.6(4)
C26 C24 C23 117.9(4)
C26 C24 C25 121.2(5)
C23 C24 C25 120.9(5)
C27 C26 C24 121.2(5)
C26 C27 C21 121.3(4)
C33 C28 C29 117.1(4)
C33 C28 P2 119.1(3)
C29 C28 P2 123.5(3)
C30 C29 C28 120.4(4)
C31 C30 C29 122.2(4)
C30 C31 C32 117.9(4)
C30 C31 C34 120.3(5)
C32 C31 C34 121.7(5)
C31 C32 C33 120.8(5)
C28 C33 C32 121.6(4)
C36 C35 C40 116.1(4)
C36 C35 P1 118.6(3)
C40 C35 P1 125.0(3)
C35 C36 C37 121.3(4)
C38 C37 C36 122.4(5)
C37 C38 C39 117.0(4)
C37 C38 C41 121.5(5)
C39 C38 C41 121.4(5)
C38 C39 C40 121.3(4)
C35 C40 C39 121.7(4)
C43 C42 C47 117.6(4)
C43 C42 P1 120.3(3)
C47 C42 P1 122.0(3)
C44 C43 C42 120.0(4)
C43 C44 C45 122.6(4)
C44 C45 C46 117.1(4)
C44 C45 C48 121.8(5)
C46 C45 C48 121.0(5)
C47 C46 C45 121.2(4)
C46 C47 C42 121.5(4)
C58 C49 C50 119.4(3)
C58 C49 P3 123.9(2)
C50 C49 P3 116.0(2)
C51 C50 C49 121.9(3)
C50 C51 C52 120.5(3)
C51 C52 C57 118.9(3)
C51 C52 C53 121.4(4)
C57 C52 C53 119.7(3)
C54 C53 C52 120.3(4)
C53 C54 C55 120.1(4)
C56 C55 C54 121.5(4)
C55 C56 C57 120.6(4)
C52 C57 C56 117.6(3)
C52 C57 C58 119.8(3)
C56 C57 C58 122.6(3)
C49 C58 C57 118.8(3)
C49 C58 C59 122.4(3)
C57 C58 C59 118.7(3)
C68 C59 C60 119.7(3)
C68 C59 C58 120.6(3)
C60 C59 C58 119.6(3)
C61 C60 C65 117.7(3)
C61 C60 C59 123.0(3)
C65 C60 C59 119.3(3)
C62 C61 C60 121.3(4)
C61 C62 C63 121.0(5)
C64 C63 C62 120.0(4)
C63 C64 C65 120.8(4)
C66 C65 C64 122.4(4)
C66 C65 C60 118.5(3)
C64 C65 C60 119.1(4)
C67 C66 C65 122.1(4)
C66 C67 C68 121.2(4)
C59 C68 C67 119.0(3)
C59 C68 P4 121.7(2)
C67 C68 P4 119.0(3)
C74 C69 C70 117.3(3)
C74 C69 P4 125.9(3)
C70 C69 P4 116.7(3)
C71 C70 C69 121.8(4)
C70 C71 C72 121.4(4)
C71 C72 C73 117.3(4)
C71 C72 C75 120.8(4)
C73 C72 C75 121.9(4)
C74 C73 C72 121.1(3)
C73 C74 C69 121.1(3)
C81 C76 C77 118.4(3)
C81 C76 P4 119.7(3)
C77 C76 P4 121.9(3)
C78 C77 C76 121.0(4)
C77 C78 C79 120.5(4)
C80 C79 C78 118.3(4)
C80 C79 C82 121.9(5)
C78 C79 C82 119.8(5)
C79 C80 C81 121.9(4)
C76 C81 C80 119.8(4)
C88 C83 C84 118.6(4)
C88 C83 P3 117.9(3)
C84 C83 P3 123.5(3)
C85 C84 C83 120.8(4)
C84 C85 C86 120.8(4)
C87 C86 C85 118.6(4)
C87 C86 C89 120.5(5)
C85 C86 C89 120.9(5)
C86 C87 C88 120.9(5)
C83 C88 C87 120.2(5)
C91 C90 C95 117.3(4)
C91 C90 P3 124.7(3)
C95 C90 P3 118.1(3)
C90 C91 C92 120.6(4)
C93 C92 C91 121.9(5)
C92 C93 C94 117.3(4)
C92 C93 C96 121.6(5)
C94 C93 C96 121.1(5)
C93 C94 C95 122.1(5)
C90 C95 C94 120.8(4)

loop_
_geom_bond_atom_site_label_1
_geom_bond_atom_site_label_2
_geom_bond_distance
Cu1 P1 2.2880(9)
Cu1 P2 2.3001(10)
Cu1 I1 2.6821(5)
Cu1 I2 2.7194(5)
Cu2 P3 2.2805(10)
Cu2 P4 2.3014(9)
Cu2 I2 2.6615(5)
Cu2 I1 2.7247(5)
P1 C42 1.818(4)
P1 C1 1.838(4)
P1 C35 1.840(4)
P2 C21 1.826(4)
P2 C28 1.835(4)
P2 C20 1.845(4)
P3 C90 1.831(4)
P3 C83 1.841(3)
P3 C49 1.844(3)
P4 C76 1.825(4)
P4 C69 1.830(4)
P4 C68 1.844(4)
C1 C10 1.391(5)
C1 C2 1.404(5)
C2 C3 1.367(6)
C3 C4 1.403(6)
C4 C5 1.415(6)
C4 C9 1.423(6)
C5 C6 1.362(8)
C6 C7 1.370(8)
C7 C8 1.369(6)
C8 C9 1.418(6)
C9 C10 1.442(5)
C10 C11 1.504(5)
C11 C20 1.383(5)
C11 C12 1.445(5)
C12 C13 1.410(6)
C12 C17 1.424(6)
C13 C14 1.368(7)
C14 C15 1.402(9)
C15 C16 1.368(10)
C16 C17 1.409(7)
C17 C18 1.400(7)
C18 C19 1.341(6)
C19 C20 1.423(5)
C21 C27 1.380(6)
C21 C22 1.392(6)
C22 C23 1.388(6)
C23 C24 1.378(7)
C24 C26 1.378(7)
C24 C25 1.496(7)
C26 C27 1.376(6)
C28 C33 1.371(6)
C28 C29 1.397(6)
C29 C30 1.384(6)
C30 C31 1.360(7)
C31 C32 1.369(7)
C31 C34 1.508(6)
C32 C33 1.396(6)
C35 C36 1.365(5)
C35 C40 1.375(5)
C36 C37 1.377(6)
C37 C38 1.345(7)
C38 C39 1.359(7)
C38 C41 1.519(7)
C39 C40 1.379(6)
C42 C43 1.388(5)
C42 C47 1.392(5)
C43 C44 1.375(6)
C44 C45 1.381(7)
C45 C46 1.381(6)
C45 C48 1.509(6)
C46 C47 1.370(6)
C49 C58 1.386(4)
C49 C50 1.408(5)
C50 C51 1.362(5)
C51 C52 1.406(5)
C52 C57 1.412(5)
C52 C53 1.421(5)
C53 C54 1.351(6)
C54 C55 1.390(6)
C55 C56 1.352(5)
C56 C57 1.421(5)
C57 C58 1.447(4)
C58 C59 1.494(4)
C59 C68 1.389(5)
C59 C60 1.440(5)
C60 C61 1.407(5)
C60 C65 1.418(5)
C61 C62 1.362(6)
C62 C63 1.379(7)
C63 C64 1.362(7)
C64 C65 1.414(6)
C65 C66 1.390(6)
C66 C67 1.352(6)
C67 C68 1.410(5)
C69 C74 1.384(5)
C69 C70 1.387(5)
C70 C71 1.362(6)
C71 C72 1.384(6)
C72 C73 1.392(6)
C72 C75 1.507(6)
C73 C74 1.382(5)
C76 C81 1.369(5)
C76 C77 1.396(5)
C77 C78 1.378(5)
C78 C79 1.380(6)
C79 C80 1.363(7)
C79 C82 1.523(6)
C80 C81 1.395(6)
C83 C88 1.362(5)
C83 C84 1.390(6)
C84 C85 1.376(6)
C85 C86 1.377(7)
C86 C87 1.365(8)
C86 C89 1.532(6)
C87 C88 1.407(6)
C90 C91 1.373(6)
C90 C95 1.375(6)
C91 C92 1.387(7)
C92 C93 1.353(7)
C93 C94 1.359(7)
C93 C96 1.524(6)
C94 C95 1.376(6)
